data_7150253
loop_
_publ_author_name
'Nehls, Benjamin S.'
'Galbrecht, Frank'
'Bilge, Askin'
'Brauer, David J.'
'Lehmann, Christian W.'
'Scherf, Ullrich'
'Farrell, Tony'

_publ_section_title
;
 Synthesis and spectroscopy of an oligophenyl based cruciform with
 remarkable pi-pi assisted folding.
;
_journal_issue 17
_journal_name_full 'Organic &amp; biomolecular chemistry'
_journal_page_first 3213
_journal_page_last 3219
_journal_paper_doi 10.1039/b508125d
_journal_volume 3
_journal_year 2005
_chemical_compound_source 'deuterated THF'
_chemical_formula_moiety 'C52 H58'
_chemical_formula_sum 'C52 H58'
_chemical_formula_weight 682.98
_chemical_name_systematic
;
?
;
_space_group_IT_number 15
_symmetry_cell_setting monoclinic
_symmetry_Int_Tables_number 15
_symmetry_space_group_name_Hall '-C 2yc'
_symmetry_space_group_name_H-M 'C 1 2/c 1'
_atom_sites_solution_hydrogens geom
_atom_sites_solution_primary direct
_atom_sites_solution_secondary difmap
_cell_angle_alpha 90.00
_cell_angle_beta 103.7280(10)
_cell_angle_gamma 90.00
_cell_formula_units_Z 4
_cell_length_a 26.1849(6)
_cell_length_b 15.8390(4)
_cell_length_c 10.0760(2)
_cell_measurement_reflns_used 22661
_cell_measurement_temperature 100
_cell_measurement_theta_max 31.51
_cell_measurement_theta_min 2.91
_cell_volume 4059.57(16)
_computing_cell_refinement 'Denzo / Scalepack (Otwinowski 1997)'
_computing_data_collection 'Collect software (Nonius, 1998)'
_computing_data_reduction 'Denzo / Scalepack (Otwinowski 1997)'
_computing_molecular_graphics 'DIAMOND (Crystal Impact GbR, 1999)'
_computing_structure_refinement 'SHELXL-97 (Sheldrick, 1997)'
_computing_structure_solution 'SHELXS-97 (Sheldrick, 1990)'
_diffrn_ambient_temperature 100
_diffrn_measured_fraction_theta_full 0.998
_diffrn_measured_fraction_theta_max 0.991
_diffrn_measurement_device_type 'Nonius KappaCCD'
_diffrn_measurement_method 'CCD \w-scan'
_diffrn_radiation_monochromator graphite
_diffrn_radiation_source '0.3 mm rotating anode'
_diffrn_radiation_type MoK\a
_diffrn_radiation_wavelength 0.71073
_diffrn_reflns_av_R_equivalents 0.0966
_diffrn_reflns_av_sigmaI/netI 0.0498
_diffrn_reflns_limit_h_max 38
_diffrn_reflns_limit_h_min -38
_diffrn_reflns_limit_k_max 23
_diffrn_reflns_limit_k_min -23
_diffrn_reflns_limit_l_max 14
_diffrn_reflns_limit_l_min -14
_diffrn_reflns_number 57798
_diffrn_reflns_theta_full 27.75
_diffrn_reflns_theta_max 31.66
_diffrn_reflns_theta_min 3.03
_diffrn_standards_decay_% 0.00
_diffrn_standards_interval_time 0
_diffrn_standards_number 0
_exptl_absorpt_coefficient_mu 0.062
_exptl_absorpt_correction_T_max 1
_exptl_absorpt_correction_T_min 1
_exptl_absorpt_correction_type none
_exptl_absorpt_process_details none
_exptl_crystal_colour colorless
_exptl_crystal_density_diffrn 1.117
_exptl_crystal_density_meas ?
_exptl_crystal_density_method none
_exptl_crystal_description block
_exptl_crystal_F_000 1480
_exptl_crystal_size_max 0.16
_exptl_crystal_size_mid 0.16
_exptl_crystal_size_min 0.08
_refine_diff_density_max 0.455
_refine_diff_density_min -0.260
_refine_diff_density_rms 0.058
_refine_ls_extinction_method none
_refine_ls_goodness_of_fit_ref 1.069
_refine_ls_hydrogen_treatment constr
_refine_ls_matrix_type full
_refine_ls_number_parameters 241
_refine_ls_number_reflns 6800
_refine_ls_number_restraints 0
_refine_ls_restrained_S_all 1.069
_refine_ls_R_factor_all 0.0946
_refine_ls_R_factor_gt 0.0636
_refine_ls_shift/su_max 0.000
_refine_ls_shift/su_mean 0.000
_refine_ls_structure_factor_coef Fsqd
_refine_ls_weighting_details 'calc w=1/[\s^2^(Fo^2^)+(0.0616P)^2^+3.7659P] where P=(Fo^2^+2Fc^2^)/3'
_refine_ls_weighting_scheme calc
_refine_ls_wR_factor_gt 0.1381
_refine_ls_wR_factor_ref 0.1529
_reflns_number_gt 4994
_reflns_number_total 6800
_reflns_threshold_expression I>2\s(I)
_cod_data_source_file b508125d.txt
_cod_data_source_block 4945
_cod_depositor_comments
;
The following automatic conversions were performed:
'_geom_angle_publ_flag' value 'N' changed to 'n' according to
'/home/saulius/struct/CIF-dictionaries/cif_core.dic' dictionary named
'cif_core.dic' version 2.4.1 from 2010-06-29 (58
times).

'_geom_bond_publ_flag' value 'N' changed to 'n' according to
'/home/saulius/struct/CIF-dictionaries/cif_core.dic' dictionary named
'cif_core.dic' version 2.4.1 from 2010-06-29 (29 times).

Automatic conversion script
Id: cif_fix_enum 1527 2010-12-29 10:47:43Z saulius 

The following automatic conversions were performed:

'_exptl_crystal_density_meas' value 'none' was changed to '?' - the
value is perceived as not measured.

Automatic conversion script
Id: cif_fix_values 3008 2015-01-20 13:52:24Z robertas 
;
_cod_original_sg_symbol_Hall C2/c
_cod_original_sg_symbol_H-M C2/c
_cod_database_code 7150253

loop_
_symmetry_equiv_pos_as_xyz
'x, y, z'
'-x, y, -z+1/2'
'x+1/2, y+1/2, z'
'-x+1/2, y+1/2, -z+1/2'
'-x, -y, -z'
'x, -y, z-1/2'
'-x+1/2, -y+1/2, -z'
'x+1/2, -y+1/2, z-1/2'

loop_
_atom_site_label
_atom_site_type_symbol
_atom_site_fract_x
_atom_site_fract_y
_atom_site_fract_z
_atom_site_U_iso_or_equiv
_atom_site_adp_type
_atom_site_occupancy
_atom_site_symmetry_multiplicity
_atom_site_calc_flag
_atom_site_refinement_flags
_atom_site_disorder_assembly
_atom_site_disorder_group
C1 C -0.21059(8) 0.88208(12) 0.94437(18) 0.0369(4) Uani 1 1 d . . .
H1A H -0.2177 0.8336 0.9978 0.055 Uiso 1 1 calc R . .
H1B H -0.2294 0.9317 0.9662 0.055 Uiso 1 1 calc R . .
H1C H -0.1727 0.8936 0.9668 0.055 Uiso 1 1 calc R . .
C2 C -0.28894(6) 0.84869(11) 0.7564(2) 0.0322(4) Uani 1 1 d . . .
H2A H -0.3012 0.8347 0.6593 0.048 Uiso 1 1 calc R . .
H2B H -0.3063 0.9005 0.7761 0.048 Uiso 1 1 calc R . .
H2C H -0.2975 0.8023 0.8117 0.048 Uiso 1 1 calc R . .
C3 C -0.21766(6) 0.93774(9) 0.70726(18) 0.0272(3) Uani 1 1 d . . .
H3A H -0.1799 0.9498 0.7316 0.041 Uiso 1 1 calc R . .
H3B H -0.2370 0.9873 0.7270 0.041 Uiso 1 1 calc R . .
H3C H -0.2287 0.9244 0.6097 0.041 Uiso 1 1 calc R . .
C4 C -0.22925(6) 0.86210(9) 0.79120(15) 0.0210(3) Uani 1 1 d . . .
C5 C 0.05347(6) 0.08518(10) 0.42190(16) 0.0259(3) Uani 1 1 d . . .
H5A H 0.0164 0.0705 0.4124 0.039 Uiso 1 1 calc R . .
H5B H 0.0739 0.0336 0.4191 0.039 Uiso 1 1 calc R . .
H5C H 0.0567 0.1226 0.3469 0.039 Uiso 1 1 calc R . .
C6 C 0.07001(6) 0.07107(9) 0.67662(16) 0.0224(3) Uani 1 1 d . . .
H6A H 0.0844 0.0992 0.7642 0.034 Uiso 1 1 calc R . .
H6B H 0.0899 0.0192 0.6715 0.034 Uiso 1 1 calc R . .
H6C H 0.0330 0.0570 0.6691 0.034 Uiso 1 1 calc R . .
C7 C 0.13301(5) 0.14942(9) 0.57531(15) 0.0197(3) Uani 1 1 d . . .
H7A H 0.1375 0.1857 0.5001 0.029 Uiso 1 1 calc R . .
H7B H 0.1522 0.0964 0.5738 0.029 Uiso 1 1 calc R . .
H7C H 0.1467 0.1783 0.6625 0.029 Uiso 1 1 calc R . .
C8 C 0.07445(5) 0.13038(8) 0.55892(14) 0.0154(2) Uani 1 1 d . . .
C11 C -0.01901(5) 0.35555(8) 0.58875(12) 0.0114(2) Uani 1 1 d . . .
C12 C -0.04084(5) 0.27437(8) 0.58174(13) 0.0135(2) Uani 1 1 d . . .
H12 H -0.0765 0.2677 0.5861 0.016 Uiso 1 1 calc R . .
C13 C -0.01117(5) 0.20360(8) 0.56858(13) 0.0141(2) Uani 1 1 d . . .
H13 H -0.0271 0.1494 0.5626 0.017 Uiso 1 1 calc R . .
C14 C 0.04186(5) 0.21021(8) 0.56384(12) 0.0125(2) Uani 1 1 d . . .
C15 C 0.06264(5) 0.29147(8) 0.56415(13) 0.0132(2) Uani 1 1 d . . .
H15 H 0.0979 0.2982 0.5565 0.016 Uiso 1 1 calc R . .
C16 C 0.03277(5) 0.36292(8) 0.57549(12) 0.0127(2) Uani 1 1 d . . .
H16 H 0.0478 0.4174 0.5742 0.015 Uiso 1 1 calc R . .
C21 C -0.11125(5) 0.57061(8) 0.66077(12) 0.0121(2) Uani 1 1 d . . .
C22 C -0.05870(5) 0.56116(8) 0.73102(12) 0.0118(2) Uani 1 1 d . . .
H22 H -0.0434 0.6027 0.7963 0.014 Uiso 1 1 calc R . .
C23 C -0.02789(5) 0.49305(8) 0.70896(12) 0.0112(2) Uani 1 1 d . . .
C24 C -0.04980(5) 0.43043(8) 0.61301(12) 0.0114(2) Uani 1 1 d . . .
C25 C -0.10267(5) 0.43961(8) 0.54261(12) 0.0129(2) Uani 1 1 d . . .
H25 H -0.1184 0.3978 0.4782 0.016 Uiso 1 1 calc R . .
C26 C -0.13261(5) 0.50836(8) 0.56478(13) 0.0132(2) Uani 1 1 d . . .
H26 H -0.1680 0.5132 0.5141 0.016 Uiso 1 1 calc R . .
C31 C -0.14189(5) 0.64420(8) 0.69086(12) 0.0125(2) Uani 1 1 d . . .
C32 C -0.19656(5) 0.64172(8) 0.66958(15) 0.0182(3) Uani 1 1 d . . .
H32 H -0.2149 0.5921 0.6329 0.022 Uiso 1 1 calc R . .
C33 C -0.22476(5) 0.71054(9) 0.70099(16) 0.0209(3) Uani 1 1 d . . .
H33 H -0.2620 0.7069 0.6841 0.025 Uiso 1 1 calc R . .
C34 C -0.19969(5) 0.78461(8) 0.75665(13) 0.0162(2) Uani 1 1 d . . .
C35 C -0.14487(5) 0.78651(8) 0.77903(14) 0.0164(2) Uani 1 1 d . . .
H35 H -0.1264 0.8356 0.8180 0.020 Uiso 1 1 calc R . .
C36 C -0.11672(5) 0.71872(8) 0.74588(13) 0.0151(2) Uani 1 1 d . . .
H36 H -0.0796 0.7229 0.7608 0.018 Uiso 1 1 calc R . .

loop_
_atom_site_aniso_label
_atom_site_aniso_U_11
_atom_site_aniso_U_22
_atom_site_aniso_U_33
_atom_site_aniso_U_23
_atom_site_aniso_U_13
_atom_site_aniso_U_12
C1 0.0464(10) 0.0362(9) 0.0292(9) -0.0111(7) 0.0110(7) 0.0132(8)
C2 0.0219(7) 0.0231(8) 0.0554(11) -0.0062(7) 0.0167(7) 0.0057(6)
C3 0.0242(7) 0.0163(7) 0.0399(9) -0.0004(6) 0.0052(6) 0.0049(6)
C4 0.0211(7) 0.0159(6) 0.0269(7) -0.0051(5) 0.0078(5) 0.0047(5)
C5 0.0279(8) 0.0218(7) 0.0283(8) -0.0110(6) 0.0073(6) 0.0014(6)
C6 0.0224(7) 0.0161(6) 0.0312(8) 0.0065(5) 0.0113(6) 0.0053(5)
C7 0.0164(6) 0.0171(6) 0.0274(7) 0.0018(5) 0.0090(5) 0.0037(5)
C8 0.0167(6) 0.0110(5) 0.0198(6) -0.0008(4) 0.0067(5) 0.0009(4)
C11 0.0132(5) 0.0107(5) 0.0099(5) -0.0008(4) 0.0019(4) 0.0000(4)
C12 0.0110(5) 0.0137(6) 0.0156(6) -0.0017(4) 0.0031(4) -0.0017(4)
C13 0.0143(5) 0.0105(5) 0.0174(6) -0.0010(4) 0.0034(4) -0.0023(4)
C14 0.0141(5) 0.0114(5) 0.0121(5) -0.0010(4) 0.0034(4) 0.0007(4)
C15 0.0129(5) 0.0122(5) 0.0155(5) -0.0003(4) 0.0054(4) -0.0001(4)
C16 0.0147(5) 0.0100(5) 0.0138(5) -0.0002(4) 0.0042(4) -0.0013(4)
C21 0.0121(5) 0.0119(5) 0.0126(5) 0.0012(4) 0.0035(4) 0.0000(4)
C22 0.0119(5) 0.0109(5) 0.0129(5) -0.0003(4) 0.0033(4) -0.0002(4)
C23 0.0105(5) 0.0108(5) 0.0123(5) 0.0017(4) 0.0029(4) -0.0006(4)
C24 0.0125(5) 0.0102(5) 0.0121(5) 0.0011(4) 0.0040(4) -0.0002(4)
C25 0.0128(5) 0.0122(5) 0.0133(5) -0.0016(4) 0.0021(4) -0.0009(4)
C26 0.0104(5) 0.0142(6) 0.0145(5) 0.0002(4) 0.0022(4) 0.0008(4)
C31 0.0139(5) 0.0112(5) 0.0124(5) 0.0007(4) 0.0029(4) 0.0013(4)
C32 0.0139(6) 0.0149(6) 0.0257(7) -0.0052(5) 0.0046(5) -0.0015(5)
C33 0.0124(6) 0.0188(6) 0.0320(8) -0.0058(6) 0.0062(5) 0.0013(5)
C34 0.0164(6) 0.0144(6) 0.0185(6) -0.0006(5) 0.0053(5) 0.0035(5)
C35 0.0165(6) 0.0128(6) 0.0190(6) -0.0016(5) 0.0021(5) -0.0002(5)
C36 0.0122(5) 0.0130(6) 0.0193(6) -0.0001(5) 0.0020(4) 0.0006(4)

loop_
_atom_type_symbol
_atom_type_description
_atom_type_scat_dispersion_real
_atom_type_scat_dispersion_imag
_atom_type_scat_source
C C 0.0033 0.0016 'International Tables Vol C Tables 4.2.6.8 and 6.1.1.4'
H H 0.0000 0.0000 'International Tables Vol C Tables 4.2.6.8 and 6.1.1.4'

loop_
_geom_angle_atom_site_label_1
_geom_angle_atom_site_label_2
_geom_angle_atom_site_label_3
_geom_angle
_geom_angle_site_symmetry_1
_geom_angle_site_symmetry_3
_geom_angle_publ_flag
C4 C1 H1A 109.5 . . n
C4 C1 H1B 109.5 . . n
H1A C1 H1B 109.5 . . n
C4 C1 H1C 109.5 . . n
H1A C1 H1C 109.5 . . n
H1B C1 H1C 109.5 . . n
C4 C2 H2A 109.5 . . n
C4 C2 H2B 109.5 . . n
H2A C2 H2B 109.5 . . n
C4 C2 H2C 109.5 . . n
H2A C2 H2C 109.5 . . n
H2B C2 H2C 109.5 . . n
C4 C3 H3A 109.5 . . n
C4 C3 H3B 109.5 . . n
H3A C3 H3B 109.5 . . n
C4 C3 H3C 109.5 . . n
H3A C3 H3C 109.5 . . n
H3B C3 H3C 109.5 . . n
C2 C4 C34 112.27(12) . . ?
C2 C4 C1 108.78(14) . . ?
C34 C4 C1 109.59(12) . . ?
C2 C4 C3 107.80(13) . . ?
C34 C4 C3 108.81(12) . . ?
C1 C4 C3 109.55(13) . . ?
C8 C5 H5A 109.5 . . n
C8 C5 H5B 109.5 . . n
H5A C5 H5B 109.5 . . n
C8 C5 H5C 109.5 . . n
H5A C5 H5C 109.5 . . n
H5B C5 H5C 109.5 . . n
C8 C6 H6A 109.5 . . n
C8 C6 H6B 109.5 . . n
H6A C6 H6B 109.5 . . n
C8 C6 H6C 109.5 . . n
H6A C6 H6C 109.5 . . n
H6B C6 H6C 109.5 . . n
C8 C7 H7A 109.5 . . n
C8 C7 H7B 109.5 . . n
H7A C7 H7B 109.5 . . n
C8 C7 H7C 109.5 . . n
H7A C7 H7C 109.5 . . n
H7B C7 H7C 109.5 . . n
C7 C8 C14 112.62(11) . . ?
C7 C8 C5 108.89(11) . . ?
C14 C8 C5 109.29(11) . . ?
C7 C8 C6 107.08(11) . . ?
C14 C8 C6 109.53(11) . . ?
C5 C8 C6 109.38(12) . . ?
C16 C11 C12 117.68(11) . . ?
C16 C11 C24 121.67(11) . . ?
C12 C11 C24 120.63(11) . . ?
C13 C12 C11 120.99(11) . . ?
C13 C12 H12 119.5 . . n
C11 C12 H12 119.5 . . n
C12 C13 C14 121.55(11) . . ?
C12 C13 H13 119.2 . . n
C14 C13 H13 119.2 . . n
C15 C14 C13 117.15(11) . . ?
C15 C14 C8 122.72(11) . . ?
C13 C14 C8 120.13(11) . . ?
C16 C15 C14 121.45(11) . . ?
C16 C15 H15 119.3 . . n
C14 C15 H15 119.3 . . n
C15 C16 C11 120.99(11) . . ?
C15 C16 H16 119.5 . . n
C11 C16 H16 119.5 . . n
C22 C21 C26 117.24(11) . . ?
C22 C21 C31 119.65(11) . . ?
C26 C21 C31 123.11(11) . . ?
C23 C22 C21 122.59(11) . . ?
C23 C22 H22 118.7 . . n
C21 C22 H22 118.7 . . n
C22 C23 C24 119.78(11) . . ?
C22 C23 C23 115.89(9) . 2_556 ?
C24 C23 C23 124.33(9) . 2_556 ?
C25 C24 C23 117.75(11) . . ?
C25 C24 C11 120.48(11) . . ?
C23 C24 C11 121.74(10) . . ?
C26 C25 C24 121.70(11) . . ?
C26 C25 H25 119.2 . . n
C24 C25 H25 119.2 . . n
C25 C26 C21 120.93(11) . . ?
C25 C26 H26 119.5 . . n
C21 C26 H26 119.5 . . n
C32 C31 C36 116.97(11) . . ?
C32 C31 C21 121.99(11) . . ?
C36 C31 C21 121.02(11) . . ?
C33 C32 C31 121.45(12) . . ?
C33 C32 H32 119.3 . . n
C31 C32 H32 119.3 . . n
C32 C33 C34 121.63(12) . . ?
C32 C33 H33 119.2 . . n
C34 C33 H33 119.2 . . n
C33 C34 C35 116.71(12) . . ?
C33 C34 C4 123.31(12) . . ?
C35 C34 C4 119.97(12) . . ?
C36 C35 C34 121.86(12) . . ?
C36 C35 H35 119.1 . . n
C34 C35 H35 119.1 . . n
C35 C36 C31 121.36(12) . . ?
C35 C36 H36 119.3 . . n
C31 C36 H36 119.3 . . n

loop_
_geom_bond_atom_site_label_1
_geom_bond_atom_site_label_2
_geom_bond_distance
_geom_bond_site_symmetry_2
_geom_bond_publ_flag
C1 C4 1.537(2) . ?
C1 H1A 0.9800 . n
C1 H1B 0.9800 . n
C1 H1C 0.9800 . n
C2 C4 1.533(2) . ?
C2 H2A 0.9800 . n
C2 H2B 0.9800 . n
C2 H2C 0.9800 . n
C3 C4 1.538(2) . ?
C3 H3A 0.9800 . n
C3 H3B 0.9800 . n
C3 H3C 0.9800 . n
C4 C34 1.5344(18) . ?
C5 C8 1.5364(19) . ?
C5 H5A 0.9800 . n
C5 H5B 0.9800 . n
C5 H5C 0.9800 . n
C6 C8 1.5388(19) . ?
C6 H6A 0.9800 . n
C6 H6B 0.9800 . n
C6 H6C 0.9800 . n
C7 C8 1.5327(18) . ?
C7 H7A 0.9800 . n
C7 H7B 0.9800 . n
C7 H7C 0.9800 . n
C8 C14 1.5329(17) . ?
C11 C16 1.3987(17) . ?
C11 C12 1.4020(17) . ?
C11 C24 1.4864(17) . ?
C12 C13 1.3881(17) . ?
C12 H12 0.9500 . n
C13 C14 1.4047(17) . ?
C13 H13 0.9500 . n
C14 C15 1.3970(17) . ?
C15 C16 1.3957(17) . ?
C15 H15 0.9500 . n
C16 H16 0.9500 . n
C21 C22 1.3981(16) . ?
C21 C26 1.4012(17) . ?
C21 C31 1.4866(17) . ?
C22 C23 1.3961(17) . ?
C22 H22 0.9500 . n
C23 C24 1.4088(16) . ?
C23 C23 1.498(2) 2_556 ?
C24 C25 1.4052(16) . ?
C25 C26 1.3905(17) . ?
C25 H25 0.9500 . n
C26 H26 0.9500 . n
C31 C32 1.3967(17) . ?
C31 C36 1.4005(17) . ?
C32 C33 1.3944(18) . ?
C32 H32 0.9500 . n
C33 C34 1.3954(19) . ?
C33 H33 0.9500 . n
C34 C35 1.3995(18) . ?
C35 C36 1.3874(18) . ?
C35 H35 0.9500 . n
C36 H36 0.9500 . n

loop_
_geom_torsion_atom_site_label_1
_geom_torsion_atom_site_label_2
_geom_torsion_atom_site_label_3
_geom_torsion_atom_site_label_4
_geom_torsion
_geom_torsion_site_symmetry_1
_geom_torsion_site_symmetry_2
_geom_torsion_site_symmetry_3
_geom_torsion_site_symmetry_4
_geom_torsion_publ_flag
C12 C11 C24 C23 133.87(12) . . . . ?
C22 C21 C31 C32 -153.97(12) . . . . ?
C22 C23 C23 C22 -61.6(2) . . 2_556 2_556 ?
